data_7247875
loop_
_publ_author_name
'Ye, Kaishun'
'Li, Gang'
'Li, Feiyang'
'Shi, Chao'
'Jiang, Zhen'
'Zhang, Fuzheng'
'Li, Qiuxia'
'Su, Jie'
'Song, Dandan'
'Yuan, Aihua'

_publ_section_title
;
 B-embedded disulfide-bridged &#x3c0;-conjugated compounds: structures and
 optical tuning.
;
_journal_issue 3
_journal_name_full 'Physical chemistry chemical physics : PCCP'
_journal_page_first 2395
_journal_page_last 2401
_journal_paper_doi 10.1039/d3cp05304k
_journal_volume 26
_journal_year 2024
_chemical_formula_moiety 'C36 H22 B N S2'
_chemical_formula_sum 'C36 H22 B N S2'
_chemical_formula_weight 543.47
_space_group_crystal_system monoclinic
_space_group_IT_number 14
_space_group_name_Hall '-P 2ybc'
_space_group_name_H-M_alt 'P 1 21/c 1'
_atom_sites_solution_hydrogens geom
_atom_sites_solution_primary dual
_audit_creation_date 2023-02-20
_audit_creation_method
;
Olex2 1.3
(compiled 2020.11.12 svn.r5f609507 for OlexSys, GUI svn.r6408)
;
_audit_update_record
;
2023-03-24 deposited with the CCDC.	2023-12-15 downloaded from the CCDC.
;
_cell_angle_alpha 90
_cell_angle_beta 90.621(2)
_cell_angle_gamma 90
_cell_formula_units_Z 4
_cell_length_a 9.1668(3)
_cell_length_b 13.6407(5)
_cell_length_c 20.9359(7)
_cell_measurement_reflns_used 3239
_cell_measurement_temperature 150(2)
_cell_measurement_theta_max 72.28
_cell_measurement_theta_min 3.87
_cell_volume 2617.70(16)
_computing_cell_refinement 'SAINT V8.40A (?, 2016)'
_computing_data_reduction 'SAINT V8.40A (?, 2016)'
_computing_molecular_graphics 'Olex2 1.3 (Dolomanov et al., 2009)'
_computing_publication_material 'Olex2 1.3 (Dolomanov et al., 2009)'
_computing_structure_refinement 'SHELXL 2019/2 (Sheldrick, 2015)'
_computing_structure_solution 'ShelXT (Sheldrick, 2015)'
_diffrn_ambient_temperature 150.0
_diffrn_measured_fraction_theta_full 0.997
_diffrn_measured_fraction_theta_max 0.997
_diffrn_measurement_device_type 'Bruker APEX-II CCD'
_diffrn_measurement_method '\f and \w scans'
_diffrn_radiation_type CuK\a
_diffrn_radiation_wavelength 1.54178
_diffrn_reflns_av_R_equivalents 0.0335
_diffrn_reflns_av_unetI/netI 0.0366
_diffrn_reflns_Laue_measured_fraction_full 0.997
_diffrn_reflns_Laue_measured_fraction_max 0.997
_diffrn_reflns_limit_h_max 10
_diffrn_reflns_limit_h_min -10
_diffrn_reflns_limit_k_max 16
_diffrn_reflns_limit_k_min -16
_diffrn_reflns_limit_l_max 24
_diffrn_reflns_limit_l_min -24
_diffrn_reflns_number 15058
_diffrn_reflns_point_group_measured_fraction_full 0.997
_diffrn_reflns_point_group_measured_fraction_max 0.997
_diffrn_reflns_theta_full 66.005
_diffrn_reflns_theta_max 66.005
_diffrn_reflns_theta_min 3.868
_exptl_absorpt_coefficient_mu 2.048
_exptl_absorpt_correction_T_max 0.0853
_exptl_absorpt_correction_T_min 0.0104
_exptl_absorpt_correction_type none
_exptl_absorpt_process_details
;
SADABS-2016/2 (Bruker,2016/2) was used for absorption correction.
wR2(int) was 0.1316 before and 0.0740 after correction.
The Ratio of minimum to maximum transmission is 0.1219.
The \l/2 correction factor is Not present.
;
_exptl_crystal_density_diffrn 1.379
_exptl_crystal_description block
_exptl_crystal_F_000 1128
_exptl_crystal_size_max 0.14
_exptl_crystal_size_mid 0.12
_exptl_crystal_size_min 0.11
_refine_diff_density_max 0.497
_refine_diff_density_min -0.188
_refine_diff_density_rms 0.091
_refine_ls_extinction_method none
_refine_ls_goodness_of_fit_ref 1.029
_refine_ls_hydrogen_treatment constr
_refine_ls_matrix_type full
_refine_ls_number_parameters 361
_refine_ls_number_reflns 4549
_refine_ls_number_restraints 0
_refine_ls_restrained_S_all 1.029
_refine_ls_R_factor_all 0.0729
_refine_ls_R_factor_gt 0.0644
_refine_ls_shift/su_max 0.000
_refine_ls_shift/su_mean 0.000
_refine_ls_structure_factor_coef Fsqd
_refine_ls_weighting_details 'w=1/[\s^2^(Fo^2^)+(0.1239P)^2^] where P=(Fo^2^+2Fc^2^)/3'
_refine_ls_weighting_scheme calc
_refine_ls_wR_factor_gt 0.1586
_refine_ls_wR_factor_ref 0.1690
_reflns_Friedel_coverage 0.000
_reflns_number_gt 3654
_reflns_number_total 4549
_reflns_threshold_expression 'I > 2\s(I)'
_cod_data_source_file d3cp05304k2.cif
_cod_data_source_block BS-CZ
_cod_depositor_comments 'Adding full bibliography for 7247875--7247876.cif.'
_cod_database_code 7247875
_shelx_shelxl_version_number 2019/2
_shelx_space_group_comment
;
The symmetry employed for this shelxl refinement is uniquely defined
by the following loop, which should always be used as a source of
symmetry information in preference to the above space-group names.
They are only intended as comments.
;
_olex2_refinement_description
;
1. Fixed Uiso
 At 1.2 times of:
  All C(H) groups
2.a Aromatic/amide H refined with riding coordinates:
 C2(H2), C3(H3), C4(H4), C5(H5), C8(H8), C9(H9), C10(H10), C11(H11), C14(H14),
 C15(H15), C17(H17), C18(H18), C20(H20), C24(H24), C26(H26), C27(H27), C28(H28),
  C29(H29), C32(H32), C33(H33), C34(H34), C35(H35)
;
_olex2_submission_special_instructions 'No special instructions were received'

loop_
_space_group_symop_operation_xyz
'x, y, z'
'-x, y+1/2, -z+1/2'
'-x, -y, -z'
'x, -y-1/2, z-1/2'

loop_
_atom_site_label
_atom_site_type_symbol
_atom_site_fract_x
_atom_site_fract_y
_atom_site_fract_z
_atom_site_U_iso_or_equiv
_atom_site_adp_type
_atom_site_occupancy
_atom_site_site_symmetry_order
_atom_site_calc_flag
_atom_site_refinement_flags_posn
_atom_site_refinement_flags_adp
_atom_site_refinement_flags_occupancy
_atom_site_disorder_assembly
_atom_site_disorder_group
S1 S 0.38588(7) -0.20417(5) -0.05667(3) 0.0567(2) Uani 1 1 d . . . . .
S2 S 0.74371(7) -0.11384(5) 0.15174(3) 0.0607(2) Uani 1 1 d . . . . .
N1 N -0.0595(2) 0.25106(15) 0.18751(11) 0.0570(5) Uani 1 1 d . . . . .
C1 C -0.0624(3) 0.35345(19) 0.18408(13) 0.0569(6) Uani 1 1 d . . . . .
C2 C 0.0339(3) 0.4169(2) 0.15417(13) 0.0616(6) Uani 1 1 d . . . . .
H2 H 0.118709 0.393351 0.133492 0.074 Uiso 1 1 calc R U . . .
C3 C 0.0011(3) 0.5159(2) 0.15577(14) 0.0676(7) Uani 1 1 d . . . . .
H3 H 0.064148 0.560806 0.135092 0.081 Uiso 1 1 calc R U . . .
C4 C -0.1221(3) 0.5519(2) 0.18688(15) 0.0684(7) Uani 1 1 d . . . . .
H4 H -0.140135 0.620479 0.187771 0.082 Uiso 1 1 calc R U . . .
C5 C -0.2175(3) 0.4885(2) 0.21627(14) 0.0632(7) Uani 1 1 d . . . . .
H5 H -0.300890 0.512971 0.237633 0.076 Uiso 1 1 calc R U . . .
C6 C -0.1896(3) 0.38731(18) 0.21416(12) 0.0564(6) Uani 1 1 d . . . . .
C7 C -0.2685(3) 0.30245(19) 0.23539(13) 0.0563(6) Uani 1 1 d . . . . .
C8 C -0.4017(3) 0.2886(2) 0.26658(13) 0.0602(6) Uani 1 1 d . . . . .
H8 H -0.460941 0.343276 0.277011 0.072 Uiso 1 1 calc R U . . .
C9 C -0.4457(3) 0.1952(2) 0.28192(14) 0.0640(7) Uani 1 1 d . . . . .
H9 H -0.536045 0.185493 0.302829 0.077 Uiso 1 1 calc R U . . .
C10 C -0.3579(3) 0.1141(2) 0.26686(14) 0.0615(6) Uani 1 1 d . . . . .
H10 H -0.388683 0.050378 0.279047 0.074 Uiso 1 1 calc R U . . .
C11 C -0.2281(3) 0.12492(19) 0.23479(13) 0.0580(6) Uani 1 1 d . . . . .
H11 H -0.170133 0.069699 0.224136 0.070 Uiso 1 1 calc R U . . .
C12 C -0.1852(3) 0.21939(19) 0.21862(12) 0.0547(6) Uani 1 1 d . . . . .
C13 C 0.0475(3) 0.18880(18) 0.15961(12) 0.0557(6) Uani 1 1 d . . . . .
C14 C 0.0042(3) 0.11226(18) 0.12028(13) 0.0575(6) Uani 1 1 d . . . . .
H14 H -0.096241 0.103155 0.110295 0.069 Uiso 1 1 calc R U . . .
C15 C 0.1074(3) 0.04903(19) 0.09553(12) 0.0570(6) Uani 1 1 d . . . . .
H15 H 0.076447 -0.003993 0.069266 0.068 Uiso 1 1 calc R U . . .
C16 C 0.2561(3) 0.06164(18) 0.10841(12) 0.0553(6) Uani 1 1 d . . . . .
C17 C 0.2973(3) 0.14108(19) 0.14649(13) 0.0572(6) Uani 1 1 d . . . . .
H17 H 0.397926 0.152549 0.154838 0.069 Uiso 1 1 calc R U . . .
C18 C 0.1944(3) 0.20367(18) 0.17241(13) 0.0568(6) Uani 1 1 d . . . . .
H18 H 0.224658 0.256627 0.198882 0.068 Uiso 1 1 calc R U . . .
C19 C 0.3656(3) -0.01060(17) 0.08545(12) 0.0539(6) Uani 1 1 d . . . . .
C20 C 0.3393(3) -0.06682(19) 0.03106(12) 0.0552(6) Uani 1 1 d . . . . .
H20 H 0.253585 -0.055452 0.006258 0.066 Uiso 1 1 calc R U . . .
C21 C 0.4363(3) -0.13917(18) 0.01248(12) 0.0543(6) Uani 1 1 d . . . . .
C22 C 0.5682(3) -0.15836(18) 0.04610(12) 0.0538(6) Uani 1 1 d . . . . .
C23 C 0.5925(3) -0.09870(18) 0.10048(12) 0.0549(6) Uani 1 1 d . . . . .
C24 C 0.4938(3) -0.02729(18) 0.11939(13) 0.0564(6) Uani 1 1 d . . . . .
H24 H 0.514677 0.010858 0.156333 0.068 Uiso 1 1 calc R U . . .
C25 C 0.4914(3) -0.31184(18) -0.05404(12) 0.0558(6) Uani 1 1 d . . . . .
C26 C 0.4357(3) -0.3883(2) -0.09129(13) 0.0626(7) Uani 1 1 d . . . . .
H26 H 0.347466 -0.379712 -0.114821 0.075 Uiso 1 1 calc R U . . .
C27 C 0.5089(3) -0.4760(2) -0.09379(14) 0.0654(7) Uani 1 1 d . . . . .
H27 H 0.471703 -0.527676 -0.119670 0.078 Uiso 1 1 calc R U . . .
C28 C 0.6364(3) -0.4897(2) -0.05888(14) 0.0637(7) Uani 1 1 d . . . . .
H28 H 0.686729 -0.550538 -0.060527 0.076 Uiso 1 1 calc R U . . .
C29 C 0.6896(3) -0.41404(19) -0.02172(13) 0.0602(6) Uani 1 1 d . . . . .
H29 H 0.775879 -0.424757 0.002827 0.072 Uiso 1 1 calc R U . . .
C30 C 0.6215(3) -0.32121(18) -0.01847(12) 0.0551(6) Uani 1 1 d . . . . .
C31 C 0.8707(3) -0.18407(18) 0.10860(13) 0.0570(6) Uani 1 1 d . . . . .
C32 C 1.0105(3) -0.1868(2) 0.13570(15) 0.0633(7) Uani 1 1 d . . . . .
H32 H 1.029257 -0.156108 0.175686 0.076 Uiso 1 1 calc R U . . .
C33 C 1.1208(3) -0.2341(2) 0.10414(15) 0.0653(7) Uani 1 1 d . . . . .
H33 H 1.215706 -0.237292 0.122710 0.078 Uiso 1 1 calc R U . . .
C34 C 1.0937(3) -0.2773(2) 0.04519(15) 0.0633(7) Uani 1 1 d . . . . .
H34 H 1.171019 -0.306972 0.022350 0.076 Uiso 1 1 calc R U . . .
C35 C 0.9548(3) -0.27717(19) 0.01994(14) 0.0596(6) Uani 1 1 d . . . . .
H35 H 0.938013 -0.307955 -0.020171 0.071 Uiso 1 1 calc R U . . .
C36 C 0.8359(3) -0.23297(18) 0.05131(13) 0.0570(6) Uani 1 1 d . . . . .
B1 B 0.6776(3) -0.2376(2) 0.02513(14) 0.0555(7) Uani 1 1 d . . . . .

loop_
_atom_site_aniso_label
_atom_site_aniso_U_11
_atom_site_aniso_U_22
_atom_site_aniso_U_33
_atom_site_aniso_U_23
_atom_site_aniso_U_13
_atom_site_aniso_U_12
S1 0.0553(4) 0.0589(4) 0.0559(4) -0.0020(3) -0.0007(3) 0.0023(2)
S2 0.0592(4) 0.0612(4) 0.0615(4) -0.0040(3) -0.0049(3) 0.0027(3)
N1 0.0578(12) 0.0532(11) 0.0601(12) -0.0009(9) 0.0070(9) 0.0015(9)
C1 0.0618(14) 0.0551(13) 0.0536(14) -0.0011(11) -0.0027(11) 0.0016(11)
C2 0.0659(15) 0.0598(14) 0.0590(15) -0.0004(12) 0.0037(12) -0.0024(12)
C3 0.0802(18) 0.0577(14) 0.0650(16) 0.0034(13) -0.0018(14) -0.0092(13)
C4 0.0826(19) 0.0510(14) 0.0715(18) -0.0036(13) -0.0048(14) 0.0009(12)
C5 0.0697(16) 0.0580(14) 0.0617(16) -0.0038(12) -0.0058(12) 0.0077(12)
C6 0.0593(14) 0.0569(13) 0.0530(14) -0.0027(11) -0.0050(11) 0.0034(11)
C7 0.0576(14) 0.0595(14) 0.0517(13) -0.0031(11) -0.0020(11) 0.0033(11)
C8 0.0595(15) 0.0645(14) 0.0566(15) -0.0066(12) 0.0030(11) 0.0037(11)
C9 0.0552(14) 0.0764(17) 0.0606(15) -0.0040(13) 0.0044(12) -0.0056(12)
C10 0.0639(15) 0.0601(14) 0.0603(15) -0.0003(12) 0.0003(12) -0.0083(11)
C11 0.0606(14) 0.0573(13) 0.0561(14) -0.0025(11) 0.0001(11) -0.0006(11)
C12 0.0540(13) 0.0582(13) 0.0520(13) -0.0014(11) -0.0008(10) 0.0004(10)
C13 0.0594(14) 0.0535(13) 0.0543(14) 0.0040(11) 0.0057(11) 0.0024(10)
C14 0.0567(14) 0.0571(13) 0.0586(15) 0.0022(11) 0.0016(11) 0.0016(10)
C15 0.0619(14) 0.0529(13) 0.0560(14) -0.0015(11) 0.0012(11) -0.0006(10)
C16 0.0596(14) 0.0542(13) 0.0522(14) 0.0039(11) 0.0046(11) 0.0006(11)
C17 0.0554(13) 0.0582(13) 0.0580(14) 0.0032(11) 0.0029(11) -0.0018(11)
C18 0.0608(15) 0.0531(13) 0.0566(14) -0.0017(11) 0.0044(11) -0.0023(10)
C19 0.0564(13) 0.0525(12) 0.0529(13) 0.0043(10) 0.0055(11) -0.0015(10)
C20 0.0528(12) 0.0586(13) 0.0542(13) 0.0026(11) 0.0001(10) -0.0009(10)
C21 0.0551(13) 0.0554(13) 0.0525(14) 0.0030(11) 0.0019(10) -0.0029(10)
C22 0.0547(13) 0.0527(13) 0.0541(14) 0.0023(11) 0.0015(10) -0.0028(10)
C23 0.0544(13) 0.0548(13) 0.0554(14) 0.0044(11) 0.0002(10) -0.0016(10)
C24 0.0644(14) 0.0531(12) 0.0517(13) 0.0016(10) 0.0033(11) -0.0027(11)
C25 0.0594(14) 0.0547(13) 0.0533(14) 0.0000(11) 0.0065(11) 0.0002(10)
C26 0.0685(16) 0.0644(15) 0.0549(15) -0.0029(12) 0.0000(12) -0.0005(12)
C27 0.0751(17) 0.0609(14) 0.0601(15) -0.0089(12) 0.0057(13) -0.0044(13)
C28 0.0714(17) 0.0555(14) 0.0643(16) -0.0017(12) 0.0108(13) 0.0041(12)
C29 0.0596(14) 0.0592(14) 0.0618(15) 0.0022(12) 0.0052(12) 0.0028(11)
C30 0.0543(13) 0.0557(13) 0.0554(14) 0.0030(11) 0.0049(10) 0.0003(10)
C31 0.0569(14) 0.0520(12) 0.0619(15) 0.0053(11) -0.0015(11) -0.0017(10)
C32 0.0632(15) 0.0585(14) 0.0681(17) 0.0062(12) -0.0067(12) -0.0035(11)
C33 0.0556(14) 0.0597(14) 0.0804(19) 0.0115(14) -0.0065(13) -0.0007(11)
C34 0.0546(14) 0.0621(14) 0.0734(17) 0.0113(13) 0.0075(12) 0.0027(11)
C35 0.0580(14) 0.0578(13) 0.0630(15) 0.0066(12) 0.0030(11) 0.0015(11)
C36 0.0570(14) 0.0528(12) 0.0612(15) 0.0066(11) 0.0025(11) 0.0010(10)
B1 0.0582(15) 0.0553(14) 0.0531(15) 0.0056(12) 0.0039(12) -0.0003(12)

loop_
_atom_type_symbol
_atom_type_description
_atom_type_scat_dispersion_real
_atom_type_scat_dispersion_imag
_atom_type_scat_source
C C 0.0181 0.0091 'International Tables Vol C Tables 4.2.6.8 and 6.1.1.4'
H H 0.0000 0.0000 'International Tables Vol C Tables 4.2.6.8 and 6.1.1.4'
B B 0.0090 0.0039 'International Tables Vol C Tables 4.2.6.8 and 6.1.1.4'
N N 0.0311 0.0180 'International Tables Vol C Tables 4.2.6.8 and 6.1.1.4'
S S 0.3331 0.5567 'International Tables Vol C Tables 4.2.6.8 and 6.1.1.4'

loop_
_geom_angle_atom_site_label_1
_geom_angle_atom_site_label_2
_geom_angle_atom_site_label_3
_geom_angle
_geom_angle_site_symmetry_1
_geom_angle_site_symmetry_3
_geom_angle_publ_flag
C21 S1 C25 104.85(13) . . ?
C23 S2 C31 105.78(13) . . ?
C1 N1 C13 125.8(2) . . ?
C12 N1 C1 108.5(2) . . ?
C12 N1 C13 125.5(2) . . ?
N1 C1 C6 108.6(2) . . ?
C2 C1 N1 129.3(2) . . ?
C2 C1 C6 122.0(2) . . ?
C1 C2 H2 121.4 . . ?
C3 C2 C1 117.2(3) . . ?
C3 C2 H2 121.4 . . ?
C2 C3 H3 119.0 . . ?
C2 C3 C4 122.1(3) . . ?
C4 C3 H3 119.0 . . ?
C3 C4 H4 119.8 . . ?
C5 C4 C3 120.4(3) . . ?
C5 C4 H4 119.8 . . ?
C4 C5 H5 120.5 . . ?
C4 C5 C6 119.0(3) . . ?
C6 C5 H5 120.5 . . ?
C1 C6 C7 107.2(2) . . ?
C5 C6 C1 119.2(2) . . ?
C5 C6 C7 133.6(2) . . ?
C8 C7 C6 134.0(2) . . ?
C8 C7 C12 118.8(2) . . ?
C12 C7 C6 107.1(2) . . ?
C7 C8 H8 120.2 . . ?
C9 C8 C7 119.5(2) . . ?
C9 C8 H8 120.2 . . ?
C8 C9 H9 119.8 . . ?
C8 C9 C10 120.4(2) . . ?
C10 C9 H9 119.8 . . ?
C9 C10 H10 119.2 . . ?
C11 C10 C9 121.6(2) . . ?
C11 C10 H10 119.2 . . ?
C10 C11 H11 121.2 . . ?
C10 C11 C12 117.7(2) . . ?
C12 C11 H11 121.2 . . ?
N1 C12 C7 108.6(2) . . ?
C11 C12 N1 129.5(2) . . ?
C11 C12 C7 121.9(2) . . ?
C14 C13 N1 119.8(2) . . ?
C14 C13 C18 119.8(2) . . ?
C18 C13 N1 120.3(2) . . ?
C13 C14 H14 120.0 . . ?
C13 C14 C15 119.9(3) . . ?
C15 C14 H14 120.0 . . ?
C14 C15 H15 119.3 . . ?
C14 C15 C16 121.3(2) . . ?
C16 C15 H15 119.3 . . ?
C15 C16 C19 121.0(2) . . ?
C17 C16 C15 117.6(2) . . ?
C17 C16 C19 121.2(2) . . ?
C16 C17 H17 119.3 . . ?
C18 C17 C16 121.4(2) . . ?
C18 C17 H17 119.3 . . ?
C13 C18 C17 119.9(2) . . ?
C13 C18 H18 120.1 . . ?
C17 C18 H18 120.1 . . ?
C20 C19 C16 121.1(2) . . ?
C24 C19 C16 120.9(2) . . ?
C24 C19 C20 117.9(2) . . ?
C19 C20 H20 119.5 . . ?
C21 C20 C19 121.1(2) . . ?
C21 C20 H20 119.5 . . ?
C20 C21 S1 115.3(2) . . ?
C20 C21 C22 122.6(2) . . ?
C22 C21 S1 122.13(19) . . ?
C21 C22 B1 122.8(2) . . ?
C23 C22 C21 114.8(2) . . ?
C23 C22 B1 122.4(2) . . ?
C22 C23 S2 122.71(19) . . ?
C24 C23 S2 114.8(2) . . ?
C24 C23 C22 122.3(2) . . ?
C19 C24 C23 121.3(2) . . ?
C19 C24 H24 119.3 . . ?
C23 C24 H24 119.3 . . ?
C26 C25 S1 114.1(2) . . ?
C26 C25 C30 122.1(2) . . ?
C30 C25 S1 123.8(2) . . ?
C25 C26 H26 120.1 . . ?
C27 C26 C25 119.8(3) . . ?
C27 C26 H26 120.1 . . ?
C26 C27 H27 119.7 . . ?
C26 C27 C28 120.5(3) . . ?
C28 C27 H27 119.7 . . ?
C27 C28 H28 120.4 . . ?
C29 C28 C27 119.2(3) . . ?
C29 C28 H28 120.4 . . ?
C28 C29 H29 118.5 . . ?
C28 C29 C30 123.0(3) . . ?
C30 C29 H29 118.5 . . ?
C25 C30 C29 115.4(2) . . ?
C25 C30 B1 121.4(2) . . ?
C29 C30 B1 123.1(2) . . ?
C32 C31 S2 114.5(2) . . ?
C32 C31 C36 122.2(2) . . ?
C36 C31 S2 123.3(2) . . ?
C31 C32 H32 120.2 . . ?
C33 C32 C31 119.6(3) . . ?
C33 C32 H32 120.2 . . ?
C32 C33 H33 120.0 . . ?
C32 C33 C34 120.1(3) . . ?
C34 C33 H33 120.0 . . ?
C33 C34 H34 120.1 . . ?
C35 C34 C33 119.9(3) . . ?
C35 C34 H34 120.1 . . ?
C34 C35 H35 118.7 . . ?
C34 C35 C36 122.6(3) . . ?
C36 C35 H35 118.7 . . ?
C31 C36 C35 115.4(2) . . ?
C31 C36 B1 121.7(2) . . ?
C35 C36 B1 122.9(2) . . ?
C22 B1 C30 118.2(2) . . ?
C22 B1 C36 118.8(2) . . ?
C30 B1 C36 122.9(2) . . ?

loop_
_geom_bond_atom_site_label_1
_geom_bond_atom_site_label_2
_geom_bond_distance
_geom_bond_site_symmetry_2
_geom_bond_publ_flag
S1 C21 1.755(3) . ?
S1 C25 1.759(3) . ?
S2 C23 1.756(3) . ?
S2 C31 1.764(3) . ?
N1 C1 1.399(3) . ?
N1 C12 1.398(3) . ?
N1 C13 1.428(3) . ?
C1 C2 1.391(4) . ?
C1 C6 1.409(4) . ?
C2 H2 0.9500 . ?
C2 C3 1.384(4) . ?
C3 H3 0.9500 . ?
C3 C4 1.398(4) . ?
C4 H4 0.9500 . ?
C4 C5 1.380(4) . ?
C5 H5 0.9500 . ?
C5 C6 1.405(4) . ?
C6 C7 1.438(4) . ?
C7 C8 1.404(4) . ?
C7 C12 1.412(3) . ?
C8 H8 0.9500 . ?
C8 C9 1.375(4) . ?
C9 H9 0.9500 . ?
C9 C10 1.406(4) . ?
C10 H10 0.9500 . ?
C10 C11 1.380(4) . ?
C11 H11 0.9500 . ?
C11 C12 1.390(4) . ?
C13 C14 1.385(4) . ?
C13 C18 1.385(4) . ?
C14 H14 0.9500 . ?
C14 C15 1.385(3) . ?
C15 H15 0.9500 . ?
C15 C16 1.397(4) . ?
C16 C17 1.395(4) . ?
C16 C19 1.490(3) . ?
C17 H17 0.9500 . ?
C17 C18 1.387(3) . ?
C18 H18 0.9500 . ?
C19 C20 1.392(4) . ?
C19 C24 1.386(4) . ?
C20 H20 0.9500 . ?
C20 C21 1.386(3) . ?
C21 C22 1.417(4) . ?
C22 C23 1.415(4) . ?
C22 B1 1.541(4) . ?
C23 C24 1.390(3) . ?
C24 H24 0.9500 . ?
C25 C26 1.396(4) . ?
C25 C30 1.405(4) . ?
C26 H26 0.9500 . ?
C26 C27 1.372(4) . ?
C27 H27 0.9500 . ?
C27 C28 1.385(4) . ?
C28 H28 0.9500 . ?
C28 C29 1.378(4) . ?
C29 H29 0.9500 . ?
C29 C30 1.414(4) . ?
C30 B1 1.546(4) . ?
C31 C32 1.396(4) . ?
C31 C36 1.406(4) . ?
C32 H32 0.9500 . ?
C32 C33 1.375(4) . ?
C33 H33 0.9500 . ?
C33 C34 1.387(4) . ?
C34 H34 0.9500 . ?
C34 C35 1.373(4) . ?
C35 H35 0.9500 . ?
C35 C36 1.414(3) . ?
C36 B1 1.547(4) . ?

loop_
_geom_torsion_atom_site_label_1
_geom_torsion_atom_site_label_2
_geom_torsion_atom_site_label_3
_geom_torsion_atom_site_label_4
_geom_torsion
_geom_torsion_site_symmetry_1
_geom_torsion_site_symmetry_2
_geom_torsion_site_symmetry_3
_geom_torsion_site_symmetry_4
_geom_torsion_publ_flag
S1 C21 C22 C23 179.47(17) . . . . ?
S1 C21 C22 B1 -0.2(3) . . . . ?
S1 C25 C26 C27 179.4(2) . . . . ?
S1 C25 C30 C29 179.12(18) . . . . ?
S1 C25 C30 B1 3.8(3) . . . . ?
S2 C23 C24 C19 -176.67(18) . . . . ?
S2 C31 C32 C33 -175.9(2) . . . . ?
S2 C31 C36 C35 173.69(19) . . . . ?
S2 C31 C36 B1 -6.4(3) . . . . ?
N1 C1 C2 C3 177.1(3) . . . . ?
N1 C1 C6 C5 -179.4(2) . . . . ?
N1 C1 C6 C7 -1.3(3) . . . . ?
N1 C13 C14 C15 -177.0(2) . . . . ?
N1 C13 C18 C17 178.2(2) . . . . ?
C1 N1 C12 C7 -0.3(3) . . . . ?
C1 N1 C12 C11 -177.9(3) . . . . ?
C1 N1 C13 C14 -127.2(3) . . . . ?
C1 N1 C13 C18 53.7(4) . . . . ?
C1 C2 C3 C4 1.0(5) . . . . ?
C1 C6 C7 C8 -178.4(3) . . . . ?
C1 C6 C7 C12 1.1(3) . . . . ?
C2 C1 C6 C5 -2.5(4) . . . . ?
C2 C1 C6 C7 175.6(3) . . . . ?
C2 C3 C4 C5 -1.3(5) . . . . ?
C3 C4 C5 C6 -0.4(4) . . . . ?
C4 C5 C6 C1 2.2(4) . . . . ?
C4 C5 C6 C7 -175.3(3) . . . . ?
C5 C6 C7 C8 -0.7(6) . . . . ?
C5 C6 C7 C12 178.9(3) . . . . ?
C6 C1 C2 C3 0.9(4) . . . . ?
C6 C7 C8 C9 -178.4(3) . . . . ?
C6 C7 C12 N1 -0.5(3) . . . . ?
C6 C7 C12 C11 177.3(3) . . . . ?
C7 C8 C9 C10 0.3(4) . . . . ?
C8 C7 C12 N1 179.1(3) . . . . ?
C8 C7 C12 C11 -3.1(4) . . . . ?
C8 C9 C10 C11 -2.0(5) . . . . ?
C9 C10 C11 C12 1.1(4) . . . . ?
C10 C11 C12 N1 178.8(3) . . . . ?
C10 C11 C12 C7 1.5(4) . . . . ?
C12 N1 C1 C2 -175.6(3) . . . . ?
C12 N1 C1 C6 1.0(3) . . . . ?
C12 N1 C13 C14 47.5(4) . . . . ?
C12 N1 C13 C18 -131.6(3) . . . . ?
C12 C7 C8 C9 2.1(4) . . . . ?
C13 N1 C1 C2 -0.1(5) . . . . ?
C13 N1 C1 C6 176.5(3) . . . . ?
C13 N1 C12 C7 -175.8(2) . . . . ?
C13 N1 C12 C11 6.6(5) . . . . ?
C13 C14 C15 C16 -1.2(4) . . . . ?
C14 C13 C18 C17 -0.9(4) . . . . ?
C14 C15 C16 C17 -0.8(4) . . . . ?
C14 C15 C16 C19 175.7(2) . . . . ?
C15 C16 C17 C18 2.0(4) . . . . ?
C15 C16 C19 C20 27.2(3) . . . . ?
C15 C16 C19 C24 -149.6(2) . . . . ?
C16 C17 C18 C13 -1.2(4) . . . . ?
C16 C19 C20 C21 -175.1(2) . . . . ?
C16 C19 C24 C23 176.0(2) . . . . ?
C17 C16 C19 C20 -156.4(2) . . . . ?
C17 C16 C19 C24 26.7(3) . . . . ?
C18 C13 C14 C15 2.0(4) . . . . ?
C19 C16 C17 C18 -174.5(2) . . . . ?
C19 C20 C21 S1 179.32(18) . . . . ?
C19 C20 C21 C22 -1.8(4) . . . . ?
C20 C19 C24 C23 -0.9(3) . . . . ?
C20 C21 C22 C23 0.7(3) . . . . ?
C20 C21 C22 B1 -179.0(2) . . . . ?
C21 S1 C25 C26 159.25(19) . . . . ?
C21 S1 C25 C30 -21.4(2) . . . . ?
C21 C22 C23 S2 176.51(17) . . . . ?
C21 C22 C23 C24 0.3(3) . . . . ?
C21 C22 B1 C30 -21.3(3) . . . . ?
C21 C22 B1 C36 161.8(2) . . . . ?
C22 C23 C24 C19 -0.2(4) . . . . ?
C23 S2 C31 C32 167.09(19) . . . . ?
C23 S2 C31 C36 -12.4(2) . . . . ?
C23 C22 B1 C30 159.0(2) . . . . ?
C23 C22 B1 C36 -17.8(3) . . . . ?
C24 C19 C20 C21 1.8(3) . . . . ?
C25 S1 C21 C20 -161.72(18) . . . . ?
C25 S1 C21 C22 19.4(2) . . . . ?
C25 C26 C27 C28 1.0(4) . . . . ?
C25 C30 B1 C22 19.3(3) . . . . ?
C25 C30 B1 C36 -164.0(2) . . . . ?
C26 C25 C30 C29 -1.6(3) . . . . ?
C26 C25 C30 B1 -176.9(2) . . . . ?
C26 C27 C28 C29 -0.3(4) . . . . ?
C27 C28 C29 C30 -1.5(4) . . . . ?
C28 C29 C30 C25 2.4(4) . . . . ?
C28 C29 C30 B1 177.6(2) . . . . ?
C29 C30 B1 C22 -155.6(2) . . . . ?
C29 C30 B1 C36 21.1(4) . . . . ?
C30 C25 C26 C27 0.0(4) . . . . ?
C31 S2 C23 C22 17.5(2) . . . . ?
C31 S2 C23 C24 -166.03(18) . . . . ?
C31 C32 C33 C34 1.2(4) . . . . ?
C31 C36 B1 C22 23.2(3) . . . . ?
C31 C36 B1 C30 -153.5(2) . . . . ?
C32 C31 C36 C35 -5.8(4) . . . . ?
C32 C31 C36 B1 174.1(2) . . . . ?
C32 C33 C34 C35 -3.4(4) . . . . ?
C33 C34 C35 C36 0.9(4) . . . . ?
C34 C35 C36 C31 3.5(4) . . . . ?
C34 C35 C36 B1 -176.4(2) . . . . ?
C35 C36 B1 C22 -157.0(2) . . . . ?
C35 C36 B1 C30 26.3(4) . . . . ?
C36 C31 C32 C33 3.6(4) . . . . ?
B1 C22 C23 S2 -3.8(3) . . . . ?
B1 C22 C23 C24 -180.0(2) . . . . ?
